data_4102153
loop_
_publ_author_name
'Qing Gu'
'Zi-Qiang Rong'
'Chao Zheng'
'Shu-Li You'

_publ_section_title
;
 Desymmetrization of Cyclohexadienones via Br\/onsted Acid-Catalyzed
 Enantioselective Oxo-Michael Reaction
;
_journal_name_full 'Journal of the American Chemical Society'
_journal_page_first 4056
_journal_page_last 4057
_journal_paper_doi 10.1021/ja100207s
_journal_volume 132
_journal_year 2010
_chemical_absolute_configuration ad
_chemical_formula_sum 'C14 H13 Br O3'
_chemical_formula_weight 309.15
_chemical_name_systematic
; 
 ? 
;
_space_group_IT_number 19
_symmetry_cell_setting orthorhombic
_symmetry_space_group_name_Hall 'P 2ac 2ab'
_symmetry_space_group_name_H-M 'P 21 21 21'
_atom_sites_solution_hydrogens geom
_atom_sites_solution_primary direct
_atom_sites_solution_secondary difmap
_audit_creation_method SHELXL-97
_cell_angle_alpha 90.00
_cell_angle_beta 90.00
_cell_angle_gamma 90.00
_cell_formula_units_Z 4
_cell_length_a 6.2423(9)
_cell_length_b 8.3280(13)
_cell_length_c 25.041(4)
_cell_measurement_reflns_used 2225
_cell_measurement_temperature 293(2)
_cell_measurement_theta_max 45.460
_cell_measurement_theta_min 5.155
_cell_volume 1301.8(3)
_computing_cell_refinement 'Bruker SMART'
_computing_data_collection 'Bruker SMART'
_computing_data_reduction 'Bruker SHELXTL'
_computing_molecular_graphics 'Bruker SHELXTL'
_computing_publication_material 'Bruker SHELXTL'
_computing_structure_refinement 'SHELXL-97 (Sheldrick, 1997)'
_computing_structure_solution 'SHELXS-97 (Sheldrick, 1990)'
_diffrn_ambient_temperature 293(2)
_diffrn_measured_fraction_theta_full 0.999
_diffrn_measured_fraction_theta_max 0.999
_diffrn_measurement_device_type 'CCD area detector'
_diffrn_measurement_method 'phi and omega scans'
_diffrn_radiation_monochromator graphite
_diffrn_radiation_source 'fine-focus sealed tube'
_diffrn_radiation_type MoK\a
_diffrn_radiation_wavelength 0.71073
_diffrn_reflns_av_R_equivalents 0.0969
_diffrn_reflns_av_sigmaI/netI 0.0826
_diffrn_reflns_limit_h_max 6
_diffrn_reflns_limit_h_min -7
_diffrn_reflns_limit_k_max 10
_diffrn_reflns_limit_k_min -9
_diffrn_reflns_limit_l_max 30
_diffrn_reflns_limit_l_min -30
_diffrn_reflns_number 7138
_diffrn_reflns_theta_full 25.99
_diffrn_reflns_theta_max 25.99
_diffrn_reflns_theta_min 2.58
_exptl_absorpt_coefficient_mu 3.155
_exptl_absorpt_correction_T_max 1.00000
_exptl_absorpt_correction_T_min 0.75271
_exptl_absorpt_correction_type empirical
_exptl_absorpt_process_details sadabs
_exptl_crystal_colour colorless
_exptl_crystal_density_diffrn 1.577
_exptl_crystal_density_method 'not measured'
_exptl_crystal_description prismatic
_exptl_crystal_F_000 624
_exptl_crystal_size_max 0.332
_exptl_crystal_size_mid 0.221
_exptl_crystal_size_min 0.163
_refine_diff_density_max 0.341
_refine_diff_density_min -0.522
_refine_diff_density_rms 0.063
_refine_ls_abs_structure_details 'Flack H D (1983), Acta Cryst. A39, 876-881'
_refine_ls_abs_structure_Flack 0.004(13)
_refine_ls_extinction_coef 0.0268(19)
_refine_ls_extinction_expression Fc^*^=kFc[1+0.001xFc^2^\l^3^/sin(2\q)]^-1/4^
_refine_ls_extinction_method SHELXL
_refine_ls_goodness_of_fit_ref 0.882
_refine_ls_hydrogen_treatment constr
_refine_ls_matrix_type full
_refine_ls_number_parameters 164
_refine_ls_number_reflns 2564
_refine_ls_number_restraints 0
_refine_ls_restrained_S_all 0.882
_refine_ls_R_factor_all 0.0594
_refine_ls_R_factor_gt 0.0432
_refine_ls_shift/su_max 0.003
_refine_ls_shift/su_mean 0.001
_refine_ls_structure_factor_coef Fsqd
_refine_ls_weighting_details 'calc w=1/[\s^2^(Fo^2^)+(0.0421P)^2^+0.0000P] where P=(Fo^2^+2Fc^2^)/3'
_refine_ls_weighting_scheme calc
_refine_ls_wR_factor_gt 0.0935
_refine_ls_wR_factor_ref 0.0985
_reflns_number_gt 1858
_reflns_number_total 2564
_reflns_threshold_expression >2sigma(I)
_cod_data_source_file ja100207s_si_002.cif
_cod_data_source_block cd29422
_cod_database_code 4102153

loop_
_symmetry_equiv_pos_as_xyz
'x, y, z'
'-x+1/2, -y, z+1/2'
'-x, y+1/2, -z+1/2'
'x+1/2, -y+1/2, -z'

loop_
_atom_site_label
_atom_site_type_symbol
_atom_site_fract_x
_atom_site_fract_y
_atom_site_fract_z
_atom_site_U_iso_or_equiv
_atom_site_adp_type
_atom_site_occupancy
_atom_site_symmetry_multiplicity
_atom_site_calc_flag
_atom_site_refinement_flags
Br1 Br -0.02461(9) 0.36711(6) 0.97954(2) 0.0750(2) Uani 1 1 d .
O1 O 0.7208(5) 0.6763(4) 0.69892(10) 0.0635(9) Uani 1 1 d .
O2 O 0.7225(5) 0.9838(3) 0.80502(11) 0.0527(7) Uani 1 1 d .
O3 O 0.7855(4) 0.8401(3) 0.90486(10) 0.0503(7) Uani 1 1 d .
C1 C 0.5135(7) 0.7709(5) 0.77275(13) 0.0452(10) Uani 1 1 d .
H1A H 0.4071 0.6910 0.7822 0.054 Uiso 1 1 calc R
H1B H 0.4491 0.8446 0.7474 0.054 Uiso 1 1 calc R
C2 C 0.7043(7) 0.6897(5) 0.74742(15) 0.0440(10) Uani 1 1 d .
C3 C 0.8601(6) 0.6200(6) 0.78349(15) 0.0493(10) Uani 1 1 d .
H3 H 0.9682 0.5552 0.7697 0.059 Uiso 1 1 calc R
C4 C 0.8522(6) 0.6465(5) 0.83578(15) 0.0461(10) Uani 1 1 d .
H4 H 0.9564 0.5986 0.8570 0.055 Uiso 1 1 calc R
C5 C 0.6872(6) 0.7480(5) 0.86270(14) 0.0404(9) Uani 1 1 d .
C6 C 0.5812(6) 0.8621(5) 0.82226(14) 0.0389(9) Uani 1 1 d .
H6 H 0.4549 0.9115 0.8387 0.047 Uiso 1 1 calc R
C7 C 0.7978(8) 1.0751(5) 0.84964(19) 0.0590(13) Uani 1 1 d .
H7A H 0.6775 1.1223 0.8685 0.071 Uiso 1 1 calc R
H7B H 0.8901 1.1613 0.8374 0.071 Uiso 1 1 calc R
C8 C 0.9179(8) 0.9677(6) 0.88578(19) 0.0643(13) Uani 1 1 d .
H8A H 1.0398 0.9230 0.8669 0.077 Uiso 1 1 calc R
H8B H 0.9716 1.0290 0.9159 0.077 Uiso 1 1 calc R
C9 C 0.5164(6) 0.6491(4) 0.89130(12) 0.0383(8) Uani 1 1 d .
C10 C 0.3884(6) 0.7215(5) 0.92980(14) 0.0447(10) Uani 1 1 d .
H10 H 0.4087 0.8297 0.9374 0.054 Uiso 1 1 calc R
C11 C 0.2343(7) 0.6393(5) 0.95680(14) 0.0478(10) Uani 1 1 d .
H11 H 0.1541 0.6894 0.9833 0.057 Uiso 1 1 calc R
C12 C 0.1993(7) 0.4805(5) 0.94415(15) 0.0440(10) Uani 1 1 d .
C13 C 0.3163(7) 0.4054(5) 0.90590(15) 0.0498(11) Uani 1 1 d .
H13 H 0.2902 0.2983 0.8976 0.060 Uiso 1 1 calc R
C14 C 0.4739(8) 0.4890(4) 0.87949(14) 0.0488(10) Uani 1 1 d .
H14 H 0.5537 0.4375 0.8532 0.059 Uiso 1 1 calc R

loop_
_atom_site_aniso_label
_atom_site_aniso_U_11
_atom_site_aniso_U_22
_atom_site_aniso_U_33
_atom_site_aniso_U_23
_atom_site_aniso_U_13
_atom_site_aniso_U_12
Br1 0.0871(4) 0.0739(3) 0.0639(3) 0.0015(3) 0.0223(3) -0.0229(3)
O1 0.072(2) 0.091(2) 0.0275(15) -0.0026(15) 0.0096(14) -0.0049(18)
O2 0.0563(18) 0.0525(16) 0.0495(17) 0.0030(14) 0.0109(15) 0.0007(15)
O3 0.0524(15) 0.0629(18) 0.0356(14) -0.0116(14) -0.0049(13) -0.0085(16)
C1 0.055(2) 0.052(2) 0.0287(18) 0.0099(17) -0.001(2) 0.003(2)
C2 0.050(2) 0.046(2) 0.036(2) 0.0019(17) 0.0082(19) -0.0081(19)
C3 0.049(2) 0.056(3) 0.043(2) -0.001(2) 0.010(2) 0.010(2)
C4 0.043(2) 0.056(3) 0.039(2) 0.008(2) -0.0011(18) 0.010(2)
C5 0.041(2) 0.050(2) 0.0298(19) -0.0017(19) 0.0005(18) 0.0052(19)
C6 0.0387(19) 0.043(2) 0.0349(19) 0.0016(19) 0.0052(16) 0.008(2)
C7 0.055(3) 0.055(3) 0.068(3) -0.006(2) 0.012(3) -0.007(2)
C8 0.064(3) 0.068(3) 0.060(3) -0.015(3) -0.007(2) -0.010(3)
C9 0.046(2) 0.046(2) 0.0220(16) 0.0022(16) -0.0058(16) 0.008(2)
C10 0.059(3) 0.046(2) 0.029(2) -0.0064(18) -0.0027(19) 0.001(2)
C11 0.053(2) 0.058(2) 0.032(2) -0.009(2) 0.0055(18) -0.006(2)
C12 0.051(2) 0.054(2) 0.0267(19) 0.0103(19) -0.0015(18) -0.005(2)
C13 0.072(3) 0.043(2) 0.035(2) -0.0011(19) -0.003(2) 0.001(2)
C14 0.072(3) 0.046(2) 0.0289(19) -0.0008(17) 0.006(2) 0.008(2)

loop_
_atom_type_symbol
_atom_type_description
_atom_type_scat_dispersion_real
_atom_type_scat_dispersion_imag
_atom_type_scat_source
C C 0.0033 0.0016 'International Tables Vol C Tables 4.2.6.8 and 6.1.1.4'
H H 0.0000 0.0000 'International Tables Vol C Tables 4.2.6.8 and 6.1.1.4'
O O 0.0106 0.0060 'International Tables Vol C Tables 4.2.6.8 and 6.1.1.4'
Br Br -0.2901 2.4595 'International Tables Vol C Tables 4.2.6.8 and 6.1.1.4'

loop_
_geom_angle_atom_site_label_1
_geom_angle_atom_site_label_2
_geom_angle_atom_site_label_3
_geom_angle
C6 O2 C7 110.4(3)
C8 O3 C5 113.4(3)
C2 C1 C6 110.4(3)
C2 C1 H1A 109.6
C6 C1 H1A 109.6
C2 C1 H1B 109.6
C6 C1 H1B 109.6
H1A C1 H1B 108.1
O1 C2 C3 121.8(4)
O1 C2 C1 121.6(4)
C3 C2 C1 116.6(3)
C4 C3 C2 121.5(4)
C4 C3 H3 119.2
C2 C3 H3 119.2
C3 C4 C5 124.4(4)
C3 C4 H4 117.8
C5 C4 H4 117.8
O3 C5 C4 109.8(3)
O3 C5 C9 103.9(3)
C4 C5 C9 112.9(3)
O3 C5 C6 109.7(3)
C4 C5 C6 110.4(3)
C9 C5 C6 110.0(3)
O2 C6 C1 106.5(3)
O2 C6 C5 112.1(3)
C1 C6 C5 110.5(3)
O2 C6 H6 109.2
C1 C6 H6 109.2
C5 C6 H6 109.2
O2 C7 C8 108.8(4)
O2 C7 H7A 109.9
C8 C7 H7A 109.9
O2 C7 H7B 109.9
C8 C7 H7B 109.9
H7A C7 H7B 108.3
O3 C8 C7 111.2(4)
O3 C8 H8A 109.4
C7 C8 H8A 109.4
O3 C8 H8B 109.4
C7 C8 H8B 109.4
H8A C8 H8B 108.0
C10 C9 C14 117.0(4)
C10 C9 C5 119.6(3)
C14 C9 C5 123.4(3)
C11 C10 C9 122.2(4)
C11 C10 H10 118.9
C9 C10 H10 118.9
C10 C11 C12 118.7(4)
C10 C11 H11 120.6
C12 C11 H11 120.6
C13 C12 C11 121.3(4)
C13 C12 Br1 119.7(3)
C11 C12 Br1 119.0(3)
C12 C13 C14 119.4(4)
C12 C13 H13 120.3
C14 C13 H13 120.3
C13 C14 C9 121.3(4)
C13 C14 H14 119.4
C9 C14 H14 119.4

loop_
_geom_bond_atom_site_label_1
_geom_bond_atom_site_label_2
_geom_bond_distance
Br1 C12 1.905(4)
O1 C2 1.224(4)
O2 C6 1.411(4)
O2 C7 1.431(5)
O3 C8 1.428(5)
O3 C5 1.442(4)
C1 C2 1.510(6)
C1 C6 1.514(5)
C1 H1A 0.9700
C1 H1B 0.9700
C2 C3 1.448(6)
C3 C4 1.329(5)
C3 H3 0.9300
C4 C5 1.493(5)
C4 H4 0.9300
C5 C9 1.526(5)
C5 C6 1.538(5)
C6 H6 0.9800
C7 C8 1.477(6)
C7 H7A 0.9700
C7 H7B 0.9700
C8 H8A 0.9700
C8 H8B 0.9700
C9 C10 1.390(5)
C9 C14 1.391(5)
C10 C11 1.360(5)
C10 H10 0.9300
C11 C12 1.378(6)
C11 H11 0.9300
C12 C13 1.357(5)
C13 C14 1.375(6)
C13 H13 0.9300
C14 H14 0.9300

loop_
_geom_torsion_atom_site_label_1
_geom_torsion_atom_site_label_2
_geom_torsion_atom_site_label_3
_geom_torsion_atom_site_label_4
_geom_torsion
C6 C1 C2 O1 -144.8(4)
C6 C1 C2 C3 38.8(5)
O1 C2 C3 C4 174.0(4)
C1 C2 C3 C4 -9.6(7)
C2 C3 C4 C5 0.0(7)
C8 O3 C5 C4 72.2(4)
C8 O3 C5 C9 -166.8(3)
C8 O3 C5 C6 -49.3(4)
C3 C4 C5 O3 -140.9(5)
C3 C4 C5 C9 103.7(5)
C3 C4 C5 C6 -19.9(6)
C7 O2 C6 C1 -179.1(3)
C7 O2 C6 C5 -58.2(4)
C2 C1 C6 O2 63.7(4)
C2 C1 C6 C5 -58.3(4)
O3 C5 C6 O2 50.9(4)
C4 C5 C6 O2 -70.2(4)
C9 C5 C6 O2 164.6(3)
O3 C5 C6 C1 169.5(3)
C4 C5 C6 C1 48.4(4)
C9 C5 C6 C1 -76.8(4)
C6 O2 C7 C8 61.9(4)
C5 O3 C8 C7 55.4(4)
O2 C7 C8 O3 -60.0(5)
O3 C5 C9 C10 43.4(4)
C4 C5 C9 C10 162.3(3)
C6 C5 C9 C10 -73.9(4)
O3 C5 C9 C14 -139.3(3)
C4 C5 C9 C14 -20.4(5)
C6 C5 C9 C14 103.4(4)
C14 C9 C10 C11 2.9(5)
C5 C9 C10 C11 -179.7(3)
C9 C10 C11 C12 -2.3(6)
C10 C11 C12 C13 0.6(6)
C10 C11 C12 Br1 -177.3(3)
C11 C12 C13 C14 0.5(6)
Br1 C12 C13 C14 178.3(3)
C12 C13 C14 C9 0.2(6)
C10 C9 C14 C13 -1.8(5)
C5 C9 C14 C13 -179.1(3)
